data_2200501
loop_
_publ_author_name
'Srinivasan, N.'
'Sridhar, B.'
'Rajaram, R. K.'

_publ_section_title
;
 Bis(<small>DL</small>-aspartic acid) sulfate
;
_journal_issue 8
_journal_name_full 'Acta Crystallographica Section E'
_journal_page_first o679
_journal_page_last o681
_journal_paper_doi 10.1107/S1600536801010054
_journal_volume 57
_journal_year 2001
_chemical_formula_iupac '2C4 H8 N O4 1+, S O4 2-'
_chemical_formula_moiety '2C4 H8 N O4 1+, S O4 2-'
_chemical_formula_sum 'C8 H16 N2 O12 S'
_chemical_formula_weight 364.29
_chemical_name_common 'Bis(DL-aspartic acid) sulfate'
_chemical_name_systematic
;
Bis(DL-aspartic acid) sulfate
;
_space_group_IT_number 14
_symmetry_cell_setting monoclinic
_symmetry_space_group_name_Hall '-P 2ybc'
_symmetry_space_group_name_H-M 'P 1 21/c 1'
_audit_creation_method SHELXL-97
_cell_angle_alpha 90.00
_cell_angle_beta 98.66(2)
_cell_angle_gamma 90.00
_cell_formula_units_Z 4
_cell_length_a 16.774(4)
_cell_length_b 5.9697(9)
_cell_length_c 14.5276(18)
_cell_measurement_reflns_used 25
_cell_measurement_temperature 293(2)
_cell_measurement_theta_max 14.54
_cell_measurement_theta_min 8.89
_cell_volume 1438.1(4)
_computing_cell_refinement 'CAD-4 Software'
_computing_data_collection 'CAD-4 Software (Enraf-Nonius, 1989)'
_computing_data_reduction 'CAD-4 Software'
_computing_molecular_graphics 'PLATON (Spek, 1999)'
_computing_publication_material SHELXL97
_computing_structure_refinement 'SHELXL97 (Sheldrick, 1997)'
_computing_structure_solution 'SHELXS97 (Sheldrick, 1997)'
_diffrn_ambient_temperature 293(2)
_diffrn_measured_fraction_theta_full .992
_diffrn_measured_fraction_theta_max .992
_diffrn_measurement_device_type 'Enraf-Nonius sealed tube'
_diffrn_measurement_method \w-2\q
_diffrn_radiation_monochromator graphite
_diffrn_radiation_source 'fine-focus sealed tube'
_diffrn_radiation_type MoK\a
_diffrn_radiation_wavelength .71069
_diffrn_reflns_av_R_equivalents .0135
_diffrn_reflns_av_sigmaI/netI .0184
_diffrn_reflns_limit_h_max 19
_diffrn_reflns_limit_h_min -19
_diffrn_reflns_limit_k_max 7
_diffrn_reflns_limit_k_min 0
_diffrn_reflns_limit_l_max 17
_diffrn_reflns_limit_l_min 0
_diffrn_reflns_number 2616
_diffrn_reflns_theta_full 24.97
_diffrn_reflns_theta_max 24.97
_diffrn_reflns_theta_min 2.46
_diffrn_standards_decay_% none
_diffrn_standards_interval_count 3
_diffrn_standards_interval_time 60
_diffrn_standards_number 25
_exptl_absorpt_coefficient_mu .296
_exptl_absorpt_correction_T_max .943
_exptl_absorpt_correction_T_min .868
_exptl_absorpt_correction_type '\y scan'
_exptl_absorpt_process_details '(North et al., 1968)'
_exptl_crystal_colour colorless
_exptl_crystal_density_diffrn 1.683
_exptl_crystal_density_meas 1.674
_exptl_crystal_density_method 'flotation in a mixture of bromoform and xylene'
_exptl_crystal_description needles
_exptl_crystal_F_000 760
_exptl_crystal_size_max .5
_exptl_crystal_size_mid .4
_exptl_crystal_size_min .2
_refine_diff_density_max .378
_refine_diff_density_min -.383
_refine_ls_extinction_method none
_refine_ls_goodness_of_fit_ref .814
_refine_ls_hydrogen_treatment constr
_refine_ls_matrix_type full
_refine_ls_number_parameters 212
_refine_ls_number_reflns 2502
_refine_ls_number_restraints 0
_refine_ls_restrained_S_all .814
_refine_ls_R_factor_all .0447
_refine_ls_R_factor_gt .0355
_refine_ls_shift/su_max .001
_refine_ls_shift/su_mean .000
_refine_ls_structure_factor_coef Fsqd
_refine_ls_weighting_details 'calc w = 1/[\s^2^(Fo^2^)+(0.0827P)^2^+1.6327P] where P = (Fo^2^+2Fc^2^)/3'
_refine_ls_weighting_scheme calc
_refine_ls_wR_factor_ref .1073
_reflns_number_gt 2113
_reflns_number_total 2502
_reflns_threshold_expression I>2\s(I)
_cod_data_source_file ob6050.cif
_cod_data_source_block I
_cod_original_sg_symbol_H-M 'P 21/c'
_cod_database_code 2200501
_cod_database_fobs_code 2200501

loop_
_symmetry_equiv_pos_as_xyz
'x, y, z'
'-x, y+1/2, -z+1/2'
'-x, -y, -z'
'x, -y-1/2, z-1/2'

loop_
_atom_site_label
_atom_site_fract_x
_atom_site_fract_y
_atom_site_fract_z
_atom_site_U_iso_or_equiv
_atom_site_adp_type
_atom_site_calc_flag
_atom_site_refinement_flags
_atom_site_occupancy
_atom_site_disorder_assembly
_atom_site_disorder_group
_atom_site_type_symbol
S .73852(3) .11327(8) .26890(3) .02349(17) Uani d . 1 . . S
O1 .71791(9) .1535(3) .36215(10) .0353(4) Uani d . 1 . . O
O2 .72809(11) .3215(3) .21513(11) .0459(4) Uani d . 1 . . O
O3 .68580(9) -.0628(3) .22228(10) .0328(4) Uani d . 1 . . O
O4 .82218(9) .0354(3) .27733(13) .0476(5) Uani d . 1 . . O
O1A .98758(9) .4639(3) .21248(12) .0412(4) Uani d . 1 . . O
O1B 1.04825(9) .6711(3) .11540(12) .0475(5) Uani d . 1 . . O
H1B 1.0898 .6229 .1460 .071 Uiso calc R 1 . . H
C11 .98595(12) .6028(4) .15248(15) .0302(5) Uani d . 1 . . C
C12 .90784(11) .7087(4) .10616(14) .0288(4) Uani d . 1 . . C
H12 .8922 .6331 .0463 .035 Uiso calc R 1 . . H
N11 .84489(10) .6584(3) .16526(14) .0360(5) Uani d . 1 . . N
H11A .7982 .7187 .1397 .054 Uiso calc R 1 . . H
H11B .8596 .7157 .2218 .054 Uiso calc R 1 . . H
H11C .8392 .5107 .1696 .054 Uiso calc R 1 . . H
C13 .91137(13) .9605(4) .08663(15) .0340(5) Uani d . 1 . . C
H13A .9011 1.0427 .1412 .041 Uiso calc R 1 . . H
H13B .9651 .9991 .0750 .041 Uiso calc R 1 . . H
C14 .85100(12) 1.0295(4) .00446(15) .0294(5) Uani d . 1 . . C
O1C .83116(10) .9103(3) -.06259(12) .0432(4) Uani d . 1 . . O
O1D .82279(10) 1.2349(3) .01231(11) .0398(4) Uani d . 1 . . O
H1D .7922 1.2675 -.0353 .060 Uiso calc R 1 . . H
O2A .52138(10) .5126(3) .25354(12) .0492(5) Uani d . 1 . . O
O2B .45700(9) .4946(3) .37783(11) .0410(4) Uani d . 1 . . O
H2B .4164 .4785 .3392 .061 Uiso calc R 1 . . H
C21 .51934(13) .5317(3) .33496(14) .0298(5) Uani d . 1 . . C
C22 .59179(12) .6065(3) .40399(14) .0265(4) Uani d . 1 . . C
H22 .6018 .4964 .4545 .032 Uiso calc R 1 . . H
N21 .66305(10) .6158(3) .35483(13) .0312(4) Uani d . 1 . . N
H21A .7060 .6593 .3944 .047 Uiso calc R 1 . . H
H21B .6539 .7130 .3080 .047 Uiso calc R 1 . . H
H21C .6720 .4807 .3327 .047 Uiso calc R 1 . . H
C23 .57612(12) .8343(4) .44503(15) .0303(5) Uani d . 1 . . C
H23A .5695 .9450 .3956 .036 Uiso calc R 1 . . H
H23B .5262 .8277 .4710 .036 Uiso calc R 1 . . H
C24 .64290(12) .9077(4) .51963(14) .0276(4) Uani d . 1 . . C
O2C .70441(9) .8008(3) .54036(10) .0367(4) Uani d . 1 . . O
O2D .62699(10) 1.0965(3) .55860(13) .0488(5) Uani d . 1 . . O
H2D .6583 1.1135 .6072 .073 Uiso calc R 1 . . H

loop_
_atom_site_aniso_label
_atom_site_aniso_U_11
_atom_site_aniso_U_22
_atom_site_aniso_U_33
_atom_site_aniso_U_12
_atom_site_aniso_U_13
_atom_site_aniso_U_23
S .0146(3) .0262(3) .0281(3) -.00044(18) -.00200(18) .00032(19)
O1 .0320(8) .0412(9) .0320(8) -.0044(7) .0022(6) -.0036(7)
O2 .0594(11) .0364(9) .0379(9) -.0061(8) -.0059(8) .0080(7)
O3 .0243(8) .0321(8) .0386(8) -.0021(6) -.0065(6) -.0058(6)
O4 .0149(8) .0656(12) .0600(11) .0047(7) -.0016(7) -.0144(9)
O1A .0283(8) .0393(9) .0524(10) .0002(7) -.0053(7) .0155(8)
O1B .0202(8) .0658(12) .0564(10) .0056(8) .0049(7) .0179(9)
C11 .0205(10) .0316(11) .0357(11) .0004(8) -.0044(8) -.0011(9)
C12 .0181(9) .0322(11) .0335(10) -.0024(8) -.0042(8) -.0002(9)
N11 .0164(8) .0380(11) .0514(11) -.0016(7) -.0015(8) .0085(9)
C13 .0264(10) .0325(12) .0404(12) -.0037(9) -.0043(9) .0032(9)
C14 .0229(10) .0306(11) .0339(11) -.0032(8) .0018(8) .0049(9)
O1C .0426(10) .0412(10) .0414(9) .0004(8) -.0079(7) -.0035(8)
O1D .0404(9) .0375(9) .0380(8) .0078(7) -.0050(7) .0008(7)
O2A .0439(10) .0662(12) .0348(9) -.0095(9) -.0029(8) -.0100(8)
O2B .0246(8) .0567(11) .0387(8) -.0073(8) -.0045(6) -.0031(8)
C21 .0292(11) .0232(10) .0342(11) .0001(8) -.0040(8) -.0015(8)
C22 .0221(10) .0271(11) .0286(10) .0003(8) -.0020(8) -.0004(8)
N21 .0251(9) .0310(10) .0371(10) .0024(7) .0033(7) -.0065(7)
C23 .0214(10) .0333(12) .0337(11) .0040(8) -.0036(8) -.0061(9)
C24 .0207(10) .0335(11) .0279(10) -.0022(9) .0016(8) -.0016(8)
O2C .0256(8) .0434(9) .0373(8) .0078(7) -.0078(6) -.0060(7)
O2D .0349(9) .0530(11) .0529(11) .0136(8) -.0116(8) -.0287(9)

loop_
_atom_type_symbol
_atom_type_description
_atom_type_scat_dispersion_real
_atom_type_scat_dispersion_imag
_atom_type_scat_source
C C .0033 .0016 'International Tables Vol C Tables 4.2.6.8 and 6.1.1.4'
H H .0000 .0000 'International Tables Vol C Tables 4.2.6.8 and 6.1.1.4'
O O .0106 .0060 'International Tables Vol C Tables 4.2.6.8 and 6.1.1.4'
N N .0061 .0033 'International Tables Vol C Tables 4.2.6.8 and 6.1.1.4'
S S .1246 .1234 'International Tables Vol C Tables 4.2.6.8 and 6.1.1.4'

loop_
_geom_angle_atom_site_label_1
_geom_angle_atom_site_label_2
_geom_angle_atom_site_label_3
_geom_angle
O2 S O4 110.46(12)
O2 S O1 109.13(10)
O4 S O1 109.29(10)
O2 S O3 110.21(9)
O4 S O3 108.27(10)
O1 S O3 109.45(9)
C11 O1B H1B 109.5
O1A C11 O1B 125.5(2)
O1A C11 C12 122.25(19)
O1B C11 C12 112.11(18)
N11 C12 C11 107.46(17)
N11 C12 C13 110.81(18)
C11 C12 C13 115.85(17)
N11 C12 H12 107.5
C11 C12 H12 107.5
C13 C12 H12 107.5
C12 N11 H11A 109.5
C12 N11 H11B 109.5
H11A N11 H11B 109.5
C12 N11 H11C 109.5
H11A N11 H11C 109.5
H11B N11 H11C 109.5
C14 C13 C12 112.10(18)
C14 C13 H13A 109.2
C12 C13 H13A 109.2
C14 C13 H13B 109.2
C12 C13 H13B 109.2
H13A C13 H13B 107.9
O1C C14 O1D 123.66(19)
O1C C14 C13 123.2(2)
O1D C14 C13 113.09(19)
C14 O1D H1D 109.5
C21 O2B H2B 109.5
O2A C21 O2B 126.7(2)
O2A C21 C22 122.8(2)
O2B C21 C22 110.53(18)
N21 C22 C21 108.38(17)
N21 C22 C23 110.74(17)
C21 C22 C23 110.62(17)
N21 C22 H22 109.0
C21 C22 H22 109.0
C23 C22 H22 109.0
C22 N21 H21A 109.5
C22 N21 H21B 109.5
H21A N21 H21B 109.5
C22 N21 H21C 109.5
H21A N21 H21C 109.5
H21B N21 H21C 109.5
C24 C23 C22 112.88(17)
C24 C23 H23A 109.0
C22 C23 H23A 109.0
C24 C23 H23B 109.0
C22 C23 H23B 109.0
H23A C23 H23B 107.8
O2C C24 O2D 124.65(19)
O2C C24 C23 122.68(19)
O2D C24 C23 112.67(18)
C24 O2D H2D 109.5

loop_
_geom_bond_atom_site_label_1
_geom_bond_atom_site_label_2
_geom_bond_site_symmetry_2
_geom_bond_distance
_geom_bond_publ_flag
S O2 . 1.4646(17) ?
S O4 . 1.4658(16) ?
S O1 . 1.4673(16) ?
S O3 . 1.4713(15) ?
O1A C11 . 1.200(3) yes
O1B C11 . 1.311(3) yes
O1B H1B . .8200 ?
C11 C12 . 1.518(3) ?
C12 N11 . 1.488(3) ?
C12 C13 . 1.532(3) ?
C12 H12 . .9800 ?
N11 H11A . .8900 ?
N11 H11B . .8900 ?
N11 H11C . .8900 ?
C13 C14 . 1.502(3) ?
C13 H13A . .9700 ?
C13 H13B . .9700 ?
C14 O1C . 1.212(3) yes
C14 O1D . 1.325(3) yes
O1D H1D . .8200 ?
O2A C21 . 1.194(3) yes
O2B C21 . 1.314(3) yes
O2B H2B . .8200 ?
C21 C22 . 1.522(3) ?
C22 N21 . 1.483(3) ?
C22 C23 . 1.524(3) ?
C22 H22 . .9800 ?
N21 H21A . .8900 ?
N21 H21B . .8900 ?
N21 H21C . .8900 ?
C23 C24 . 1.502(3) ?
C23 H23A . .9700 ?
C23 H23B . .9700 ?
C24 O2C . 1.212(3) yes
C24 O2D . 1.307(3) yes
O2D H2D . .8200 ?

loop_
_geom_hbond_atom_site_label_D
_geom_hbond_atom_site_label_H
_geom_hbond_atom_site_label_A
_geom_hbond_site_symmetry_A
_geom_hbond_distance_DH
_geom_hbond_distance_HA
_geom_hbond_distance_DA
_geom_hbond_angle_DHA
O1B H1B O4 2_755 .82 1.79 2.605(2) 173.9
N11 H11A O2C 4_575 .89 1.97 2.760(2) 146.7
N11 H11B O4 1_565 .89 2.20 2.837(3) 128.1
N11 H11C O2 . .89 2.36 2.972(3) 126.3
O1D H1D O1 4_575 .82 1.85 2.673(2) 176.1
O2B H2B O3 2_655 .82 1.83 2.631(2) 166.3
N21 H21A O1C 4_576 .89 2.14 2.898(3) 142.7
N21 H21A O2C . .89 2.29 2.899(2) 125.8
N21 H21B O3 1_565 .89 1.96 2.785(3) 154.1
N21 H21C O1 . .89 2.12 2.906(2) 147.0
N21 H21C O2 . .89 2.28 3.010(3) 139.6
O2D H2D O2 4_576 .82 1.85 2.669(2) 175.0

loop_
_geom_torsion_atom_site_label_1
_geom_torsion_atom_site_label_2
_geom_torsion_atom_site_label_3
_geom_torsion_atom_site_label_4
_geom_torsion
_geom_torsion_publ_flag
O1A C11 C12 N11 15.4(3) yes
O1B C11 C12 N11 -168.38(19) ?
O1A C11 C12 C13 139.9(2) ?
O1B C11 C12 C13 -43.9(3) ?
N11 C12 C13 C14 -85.3(2) yes
C11 C12 C13 C14 152.00(19) yes
C12 C13 C14 O1C -33.4(3) yes
C12 C13 C14 O1D 147.60(19) yes
O2A C21 C22 N21 -8.0(3) yes
O2B C21 C22 N21 172.34(17) ?
O2A C21 C22 C23 113.6(2) ?
O2B C21 C22 C23 -66.1(2) ?
N21 C22 C23 C24 -64.7(2) yes
C21 C22 C23 C24 175.16(18) yes
C22 C23 C24 O2C 3.9(3) yes
C22 C23 C24 O2D -176.05(19) yes
